data_4349632
loop_
_publ_author_name
'Tu, Hao-Ran'
'Sun, Wen-Bin'
'Li, Hong-Feng'
'Chen, Peng'
'Tian, Yong-Mei'
'Zhang, Wan-Ying'
'Zhang, Yi-Quan'
'Yan, Peng-Fei'

_publ_section_title
;
 Complementation and joint contribution of appropriate intramolecular
 coupling and local ion symmetry to improve magnetic relaxation in a
 series of dinuclear Dy2 single-molecule magnets
;
_journal_issue 3
_journal_name_full 'Inorganic Chemistry Frontiers'
_journal_page_first 499
_journal_paper_doi 10.1039/C6QI00508J
_journal_volume 4
_journal_year 2017
_chemical_formula_moiety 'C48 H38 Dy2 F12 O14 S4'
_chemical_formula_sum 'C48 H38 Dy2 F12 O14 S4'
_chemical_formula_weight 1520.02
_space_group_crystal_system triclinic
_space_group_IT_number 2
_space_group_name_Hall '-P 1'
_space_group_name_H-M_alt 'P -1'
_atom_sites_solution_hydrogens geom
_atom_sites_solution_primary iterative
_atom_sites_solution_secondary difmap
_audit_creation_date 2014-11-20
_audit_creation_method
;
  Olex2 1.2
  (compiled Dec  5 2012 16:20:19, GUI svn.r4385)
;
_audit_update_record
;
2015-07-09 deposited with the CCDC.
2016-12-28 downloaded from the CCDC.
;
_cell_angle_alpha 71.207(4)
_cell_angle_beta 76.793(3)
_cell_angle_gamma 67.239(4)
_cell_formula_units_Z 1
_cell_length_a 10.9116(4)
_cell_length_b 11.0698(5)
_cell_length_c 13.0230(5)
_cell_measurement_reflns_used 4973
_cell_measurement_temperature 293(2)
_cell_measurement_theta_max 29.0643
_cell_measurement_theta_min 2.9659
_cell_volume 1363.46(11)
_computing_cell_refinement
;
CrysAlisPro, Agilent Technologies,
Version 1.171.35.21 (release 20-01-2012 CrysAlis171 .NET)
(compiled Jan 23 2012,18:06:46)
;
_computing_data_collection
;
CrysAlisPro, Agilent Technologies,
Version 1.171.35.21 (release 20-01-2012 CrysAlis171 .NET)
(compiled Jan 23 2012,18:06:46)
;
_computing_data_reduction
;
CrysAlisPro, Agilent Technologies,
Version 1.171.35.21 (release 20-01-2012 CrysAlis171 .NET)
(compiled Jan 23 2012,18:06:46)
;
_computing_molecular_graphics
;
O. V. Dolomanov, L. J. Bourhis, R. J. Gildea, J. A. K. Howard and H. Puschmann,
OLEX2: a complete structure solution, refinement and analysis program.
J. Appl. Cryst. (2009). 42, 339-341.
;
_computing_publication_material
;
O. V. Dolomanov, L. J. Bourhis, R. J. Gildea, J. A. K. Howard and H. Puschmann,
OLEX2: a complete structure solution, refinement and analysis program.
J. Appl. Cryst. (2009). 42, 339-341.
;
_computing_structure_refinement
;
XL, G.M. Sheldrick, Acta Cryst.
(2008). A64, 112-122
;
_computing_structure_solution 'SUPERFLIP, J. Appl. Cryst. (2007) 40, 786-790'
_diffrn_ambient_temperature 293(2)
_diffrn_detector_area_resol_mean 16.1954
_diffrn_measured_fraction_theta_full 0.998
_diffrn_measured_fraction_theta_max 0.841
_diffrn_measurement_details
;
#__ type_ start__ end____ width___ exp.time_
  1 omega   36.00   84.00   1.0000    4.0000
omega____ theta____ kappa____ phi______ frames
    -       18.0103  178.0000   90.0000 48

#__ type_ start__ end____ width___ exp.time_
  2 omega  -31.00   40.00   1.0000    4.0000
omega____ theta____ kappa____ phi______ frames
    -       18.0103  -77.0000  -60.0000 71

#__ type_ start__ end____ width___ exp.time_
  3 omega  -45.00   52.00   1.0000    4.0000
omega____ theta____ kappa____ phi______ frames
    -      -19.1040   38.0000 -150.0000 97

#__ type_ start__ end____ width___ exp.time_
  4 omega  -20.00    9.00   1.0000    4.0000
omega____ theta____ kappa____ phi______ frames
    -      -19.1040  -99.0000 -150.0000 29

#__ type_ start__ end____ width___ exp.time_
  5 omega  -84.00    6.00   1.0000    4.0000
omega____ theta____ kappa____ phi______ frames
    -      -19.1040  -38.0000   30.0000 90

#__ type_ start__ end____ width___ exp.time_
  6 omega  -24.00   21.00   1.0000    4.0000
omega____ theta____ kappa____ phi______ frames
    -      -19.1040  -99.0000   30.0000 45
;
_diffrn_measurement_device_type 'Xcalibur, Eos'
_diffrn_measurement_method '\w scans'
_diffrn_orient_matrix_UB_11 -0.0580457000
_diffrn_orient_matrix_UB_12 -0.0188685000
_diffrn_orient_matrix_UB_13 0.0185823000
_diffrn_orient_matrix_UB_21 0.0026796000
_diffrn_orient_matrix_UB_22 0.0004201000
_diffrn_orient_matrix_UB_23 0.0537876000
_diffrn_orient_matrix_UB_31 -0.0407949000
_diffrn_orient_matrix_UB_32 0.0694503000
_diffrn_orient_matrix_UB_33 -0.0109115000
_diffrn_radiation_monochromator graphite
_diffrn_radiation_type 'Mo K\a'
_diffrn_radiation_wavelength 0.7107
_diffrn_reflns_av_R_equivalents 0.0307
_diffrn_reflns_av_unetI/netI 0.0417
_diffrn_reflns_limit_h_max 14
_diffrn_reflns_limit_h_min -14
_diffrn_reflns_limit_k_max 15
_diffrn_reflns_limit_k_min -14
_diffrn_reflns_limit_l_max 13
_diffrn_reflns_limit_l_min -17
_diffrn_reflns_number 10673
_diffrn_reflns_theta_full 26.00
_diffrn_reflns_theta_max 29.13
_diffrn_reflns_theta_min 2.97
_diffrn_source 'Enhance (Mo) X-ray Source'
_exptl_absorpt_coefficient_mu 2.976
_exptl_absorpt_correction_T_max 1.00000
_exptl_absorpt_correction_T_min 0.73205
_exptl_absorpt_correction_type multi-scan
_exptl_absorpt_process_details
;
CrysAlisPro, Agilent Technologies,
Version 1.171.35.21 (release 20-01-2012 CrysAlis171 .NET)
(compiled Jan 23 2012,18:06:46)
Empirical absorption correction using spherical harmonics,
 implemented in SCALE3 ABSPACK scaling algorithm.
;
_exptl_crystal_density_diffrn 1.851
_exptl_crystal_density_method 'not measured'
_exptl_crystal_description block
_exptl_crystal_F_000 742
_refine_diff_density_max 1.845
_refine_diff_density_min -1.256
_refine_diff_density_rms 0.144
_refine_ls_extinction_method none
_refine_ls_goodness_of_fit_ref 1.095
_refine_ls_hydrogen_treatment mixed
_refine_ls_matrix_type full
_refine_ls_number_parameters 363
_refine_ls_number_reflns 6167
_refine_ls_number_restraints 0
_refine_ls_restrained_S_all 1.095
_refine_ls_R_factor_all 0.0504
_refine_ls_R_factor_gt 0.0414
_refine_ls_shift/su_max 0.001
_refine_ls_shift/su_mean 0.000
_refine_ls_structure_factor_coef Fsqd
_refine_ls_weighting_details 'calc w=1/[\s^2^(Fo^2^)+(0.0543P)^2^+4.0999P] where P=(Fo^2^+2Fc^2^)/3'
_refine_ls_weighting_scheme calc
_refine_ls_wR_factor_gt 0.1082
_refine_ls_wR_factor_ref 0.1182
_reflns_number_gt 5471
_reflns_number_total 6167
_reflns_threshold_expression >2sigma(I)
_cod_data_source_file c6qi00508j2.cif
_cod_data_source_block 1
_cod_original_cell_volume 1363.46(9)
_cod_database_code 4349632
_reflns_odcompleteness_completeness 99.73
_reflns_odcompleteness_iscentric 1
_reflns_odcompleteness_theta 26.32
_olex2_refinement_description
;
1. Fixed Uiso
 At 1.2 times of:
  H11 of C11, H7 of C7, H15 of C15, H23 of C23, H22 of C22, H16 of C16, H19
  of C19, H5 of C5, {H14A,H14B} of C14, {H24A,H24B} of C24, H6 of C6
 At 1.5 times of:
  {H8A,H8B,H8C} of C8, {H1A,H1B,H1C} of C1
2.a Secondary CH2 refined with riding coordinates:
 C24(H24A,H24B), C14(H14A,H14B)
2.b Aromatic/amide H refined with riding coordinates:
 C5(H5), C6(H6), C15(H15), C19(H19), C7(H7), C11(H11), C23(H23), C22(H22),
 C16(H16)
2.c Idealised Me refined as rotating group:
 C1(H1A,H1B,H1C), C8(H8A,H8B,H8C)
;

loop_
_space_group_symop_id
_space_group_symop_operation_xyz
1 'x, y, z'
2 '-x, -y, -z'

loop_
_atom_site_label
_atom_site_type_symbol
_atom_site_fract_x
_atom_site_fract_y
_atom_site_fract_z
_atom_site_U_iso_or_equiv
_atom_site_adp_type
_atom_site_occupancy
_atom_site_symmetry_multiplicity
_atom_site_calc_flag
_atom_site_refinement_flags
Dy1 Dy 0.08113(2) 0.06402(2) 0.356088(18) 0.03193(9) Uani 1 1 d .
S1 S 0.1457(2) 0.2772(2) 0.61357(16) 0.0715(5) Uani 1 1 d .
S2 S -0.0877(4) -0.1580(4) 0.0550(3) 0.1067(10) Uani 1 1 d .
F1 F 0.2416(9) 0.5019(7) 0.0776(4) 0.128(3) Uani 1 1 d .
O4 O 0.0876(4) 0.2256(4) 0.4300(3) 0.0410(9) Uani 1 1 d .
F5 F 0.3806(7) -0.3572(9) 0.1460(10) 0.183(5) Uani 1 1 d .
C24 C -0.2504(4) 0.0407(5) 0.1555(4) 0.0270(10) Uani 1 1 d .
H24A H -0.2895 0.0232 0.2312 0.032 Uiso 1 1 calc R
H24B H -0.2526 0.1340 0.1294 0.032 Uiso 1 1 calc R
O5 O 0.1666(4) 0.2080(4) 0.2141(3) 0.0446(9) Uani 1 1 d .
O3 O -0.1143(3) 0.0739(4) 0.4721(3) 0.0332(7) Uani 1 1 d .
O6 O 0.2348(4) -0.1111(5) 0.2870(4) 0.0530(11) Uani 1 1 d .
O2 O -0.1311(4) 0.2630(4) 0.2859(3) 0.0439(9) Uani 1 1 d .
F3 F 0.3551(7) 0.3030(8) 0.0597(5) 0.129(3) Uani 1 1 d .
F2 F 0.1615(7) 0.3960(7) 0.0188(4) 0.109(2) Uani 1 1 d .
F4 F 0.4622(5) -0.2194(7) 0.1537(6) 0.106(2) Uani 1 1 d .
O7 O -0.0242(4) 0.0080(5) 0.2504(4) 0.0466(10) Uani 1 1 d .
O1 O -0.3237(4) 0.0107(4) 0.5930(3) 0.0453(10) Uani 1 1 d .
C14 C 0.1945(6) 0.4872(7) 0.4677(6) 0.0506(15) Uani 1 1 d .
H14A H 0.2771 0.4819 0.4189 0.061 Uiso 1 1 calc R
H14B H 0.1252 0.5711 0.4383 0.061 Uiso 1 1 calc R
C5 C -0.4741(6) 0.1854(8) 0.4620(6) 0.0605(19) Uani 1 1 d .
H5 H -0.5498 0.1674 0.5029 0.073 Uiso 1 1 calc R
C3 C -0.2357(5) 0.1424(6) 0.4371(4) 0.0346(11) Uani 1 1 d .
C6 C -0.4834(7) 0.2840(9) 0.3636(7) 0.070(2) Uani 1 1 d .
H6 H -0.5667 0.3314 0.3384 0.083 Uiso 1 1 calc R
C13 C 0.1555(6) 0.3706(6) 0.4810(5) 0.0421(12) Uani 1 1 d .
C1 C -0.1392(8) 0.3517(9) 0.1775(6) 0.072(2) Uani 1 1 d .
H1A H -0.0516 0.3537 0.1445 0.109 Uiso 1 1 calc R
H1B H -0.1975 0.4415 0.1809 0.109 Uiso 1 1 calc R
H1C H -0.1741 0.3191 0.1345 0.109 Uiso 1 1 calc R
C21 C -0.1051(7) -0.0626(7) 0.1388(5) 0.0511(15) Uani 1 1 d .
C2 C -0.2500(6) 0.2427(6) 0.3396(5) 0.0395(12) Uani 1 1 d .
C12 C 0.1325(5) 0.3219(6) 0.3983(5) 0.0364(11) Uani 1 1 d .
C15 C 0.2126(10) 0.4804(11) 0.5761(9) 0.088(3) Uani 1 1 d .
H15 H 0.2368 0.5452 0.5897 0.105 Uiso 1 1 calc R
C19 C 0.1353(7) -0.1698(8) 0.1785(6) 0.0566(17) Uani 1 1 d .
H19 H 0.1505 -0.2291 0.1364 0.068 Uiso 1 1 calc R
C20 C 0.0040(6) -0.0721(7) 0.1919(5) 0.0447(13) Uani 1 1 d .
C7 C -0.3742(7) 0.3140(7) 0.3022(6) 0.0590(18) Uani 1 1 d .
H7 H -0.3830 0.3810 0.2365 0.071 Uiso 1 1 calc R
C4 C -0.3490(5) 0.1142(6) 0.4982(5) 0.0406(12) Uani 1 1 d .
C10 C 0.1846(6) 0.3183(6) 0.2078(5) 0.0439(13) Uani 1 1 d .
C18 C 0.2364(6) -0.1776(7) 0.2253(6) 0.0505(15) Uani 1 1 d .
C11 C 0.1694(6) 0.3792(6) 0.2863(5) 0.0445(13) Uani 1 1 d .
H11 H 0.1835 0.4617 0.2667 0.053 Uiso 1 1 calc R
C8 C -0.4361(7) 0.0068(9) 0.6744(6) 0.0618(19) Uani 1 1 d .
H8A H -0.4063 -0.0617 0.7396 0.093 Uiso 1 1 calc R
H8B H -0.4988 -0.0139 0.6478 0.093 Uiso 1 1 calc R
H8C H -0.4787 0.0935 0.6906 0.093 Uiso 1 1 calc R
C9 C 0.2351(10) 0.3828(9) 0.0908(6) 0.068(2) Uani 1 1 d .
C23 C -0.3170(9) 0.0067(11) 0.0844(8) 0.079(3) Uani 1 1 d .
H23 H -0.4077 0.0509 0.0772 0.095 Uiso 1 1 calc R
C17 C 0.3756(8) -0.2820(9) 0.2048(9) 0.077(2) Uani 1 1 d .
C22 C -0.2431(10) -0.0878(10) 0.0323(8) 0.080(3) Uani 1 1 d .
H22 H -0.2780 -0.1120 -0.0138 0.097 Uiso 1 1 calc R
C16 C 0.1927(11) 0.3765(12) 0.6554(8) 0.090(3) Uani 1 1 d .
H16 H 0.2041 0.3611 0.7276 0.108 Uiso 1 1 calc R
F6 F 0.4237(7) -0.3591(7) 0.2953(7) 0.137(3) Uani 1 1 d .

loop_
_atom_site_aniso_label
_atom_site_aniso_U_11
_atom_site_aniso_U_22
_atom_site_aniso_U_33
_atom_site_aniso_U_23
_atom_site_aniso_U_13
_atom_site_aniso_U_12
Dy1 0.03286(14) 0.03557(15) 0.02902(14) -0.00698(10) -0.00048(9) -0.01634(10)
S1 0.0891(14) 0.0870(15) 0.0502(10) -0.0179(10) -0.0070(10) -0.0432(12)
S2 0.128(2) 0.129(3) 0.093(2) -0.0451(18) -0.0126(17) -0.062(2)
F1 0.251(9) 0.111(5) 0.059(3) -0.005(3) 0.019(4) -0.135(6)
O4 0.045(2) 0.043(2) 0.041(2) -0.0123(17) 0.0032(17) -0.0240(18)
F5 0.081(4) 0.192(8) 0.347(13) -0.227(10) -0.008(6) -0.001(5)
C24 0.025(2) 0.051(3) 0.018(2) -0.0108(19) -0.0053(16) -0.024(2)
O5 0.058(2) 0.049(2) 0.032(2) -0.0093(17) 0.0028(17) -0.028(2)
O3 0.0279(17) 0.0377(19) 0.0322(18) -0.0047(15) -0.0054(14) -0.0120(15)
O6 0.044(2) 0.056(3) 0.066(3) -0.030(2) -0.007(2) -0.013(2)
O2 0.046(2) 0.044(2) 0.037(2) -0.0009(17) -0.0093(17) -0.0160(18)
F3 0.108(5) 0.158(6) 0.081(4) -0.014(4) 0.053(4) -0.052(4)
F2 0.177(6) 0.129(5) 0.041(3) 0.020(3) -0.028(3) -0.099(5)
F4 0.054(3) 0.126(5) 0.132(5) -0.058(4) 0.025(3) -0.025(3)
O7 0.043(2) 0.058(3) 0.046(2) -0.026(2) -0.0017(18) -0.018(2)
O1 0.0322(19) 0.058(3) 0.047(2) -0.0117(19) 0.0015(17) -0.0206(18)
C14 0.040(3) 0.059(4) 0.064(4) -0.038(3) 0.007(3) -0.018(3)
C5 0.031(3) 0.082(5) 0.064(4) -0.021(4) -0.003(3) -0.014(3)
C3 0.032(2) 0.038(3) 0.036(3) -0.014(2) -0.004(2) -0.011(2)
C6 0.035(3) 0.077(5) 0.078(5) -0.013(4) -0.019(3) 0.001(3)
C13 0.038(3) 0.047(3) 0.043(3) -0.016(3) 0.000(2) -0.015(2)
C1 0.071(5) 0.079(5) 0.045(4) 0.021(4) -0.017(3) -0.027(4)
C21 0.067(4) 0.063(4) 0.036(3) -0.015(3) 0.000(3) -0.037(4)
C2 0.037(3) 0.037(3) 0.042(3) -0.012(2) -0.008(2) -0.008(2)
C12 0.032(2) 0.037(3) 0.041(3) -0.014(2) 0.000(2) -0.012(2)
C15 0.096(7) 0.102(7) 0.110(8) -0.073(7) 0.002(6) -0.053(6)
C19 0.057(4) 0.062(4) 0.066(4) -0.036(4) 0.002(3) -0.026(3)
C20 0.049(3) 0.055(4) 0.041(3) -0.019(3) 0.007(2) -0.029(3)
C7 0.048(4) 0.054(4) 0.057(4) -0.001(3) -0.019(3) -0.003(3)
C4 0.031(3) 0.049(3) 0.044(3) -0.015(3) -0.003(2) -0.015(2)
C10 0.044(3) 0.045(3) 0.042(3) -0.002(2) -0.002(2) -0.024(3)
C18 0.046(3) 0.045(3) 0.062(4) -0.024(3) 0.006(3) -0.017(3)
C11 0.050(3) 0.043(3) 0.044(3) -0.008(3) -0.003(3) -0.024(3)
C8 0.044(3) 0.083(5) 0.061(4) -0.015(4) 0.014(3) -0.038(4)
C9 0.099(6) 0.074(5) 0.042(4) -0.001(3) 0.002(4) -0.057(5)
C23 0.066(5) 0.107(7) 0.074(6) -0.019(5) -0.014(4) -0.039(5)
C17 0.056(4) 0.068(5) 0.109(7) -0.046(5) 0.005(5) -0.014(4)
C22 0.097(7) 0.099(7) 0.071(6) -0.022(5) -0.027(5) -0.051(6)
C16 0.110(7) 0.138(9) 0.057(5) -0.040(6) -0.008(5) -0.068(7)
F6 0.105(5) 0.084(4) 0.149(7) -0.006(4) -0.017(5) 0.027(4)

loop_
_atom_type_symbol
_atom_type_description
_atom_type_scat_dispersion_real
_atom_type_scat_dispersion_imag
_atom_type_scat_source
C C 0.0033 0.0016 'International Tables Vol C Tables 4.2.6.8 and 6.1.1.4'
H H 0.0000 0.0000 'International Tables Vol C Tables 4.2.6.8 and 6.1.1.4'
O O 0.0106 0.0060 'International Tables Vol C Tables 4.2.6.8 and 6.1.1.4'
S S 0.1246 0.1234 'International Tables Vol C Tables 4.2.6.8 and 6.1.1.4'
Dy Dy -0.1892 4.4098 'International Tables Vol C Tables 4.2.6.8 and 6.1.1.4'
F F 0.0171 0.0103 'International Tables Vol C Tables 4.2.6.8 and 6.1.1.4'

loop_
_geom_angle_atom_site_label_1
_geom_angle_atom_site_label_2
_geom_angle_atom_site_label_3
_geom_angle
_geom_angle_site_symmetry_1
_geom_angle_site_symmetry_3
O4 Dy1 Dy1 83.03(10) . 2_556
O4 Dy1 O2 80.58(14) . .
O4 Dy1 O7 148.24(15) . .
O4 Dy1 O1 72.04(14) . 2_556
O5 Dy1 Dy1 157.26(10) . 2_556
O5 Dy1 O4 74.46(14) . .
O5 Dy1 O3 138.26(14) . .
O5 Dy1 O6 87.13(16) . .
O5 Dy1 O2 76.37(14) . .
O5 Dy1 O7 96.33(15) . .
O5 Dy1 O1 79.38(14) . 2_556
O3 Dy1 Dy1 33.45(8) 2_556 2_556
O3 Dy1 Dy1 33.15(8) . 2_556
O3 Dy1 O4 83.58(14) 2_556 .
O3 Dy1 O4 84.78(13) . .
O3 Dy1 O5 142.73(14) 2_556 .
O3 Dy1 O3 66.59(14) 2_556 .
O3 Dy1 O6 88.70(15) 2_556 .
O3 Dy1 O6 130.42(15) . .
O3 Dy1 O2 64.60(12) . .
O3 Dy1 O2 129.66(12) 2_556 .
O3 Dy1 O7 82.59(14) . .
O3 Dy1 O7 117.20(15) 2_556 .
O3 Dy1 O1 128.12(12) . 2_556
O3 Dy1 O1 65.20(12) 2_556 2_556
O6 Dy1 Dy1 112.08(13) . 2_556
O6 Dy1 O4 136.55(15) . .
O6 Dy1 O2 133.30(15) . .
O6 Dy1 O7 71.28(15) . .
O6 Dy1 O1 65.97(15) . 2_556
O2 Dy1 Dy1 97.05(9) . 2_556
O2 Dy1 O1 147.35(14) . 2_556
O7 Dy1 Dy1 101.24(11) . 2_556
O7 Dy1 O2 67.67(14) . .
O7 Dy1 O1 137.17(14) . 2_556
O1 Dy1 Dy1 96.94(9) 2_556 2_556
C16 S1 C13 92.4(4) . .
C22 S2 C21 93.5(5) . .
C12 O4 Dy1 136.4(4) . .
H24A C24 H24B 109.7 . .
C21 C24 H24A 112.0 . .
C21 C24 H24B 112.0 . .
C23 C24 H24A 112.0 . .
C23 C24 H24B 112.0 . .
C23 C24 C21 98.8(5) . .
C10 O5 Dy1 131.9(4) . .
Dy1 O3 Dy1 113.41(14) 2_556 .
C3 O3 Dy1 122.3(3) . .
C3 O3 Dy1 123.9(3) . 2_556
C18 O6 Dy1 136.8(4) . .
C1 O2 Dy1 125.7(4) . .
C2 O2 Dy1 113.3(3) . .
C2 O2 C1 115.2(5) . .
C20 O7 Dy1 139.2(4) . .
C4 O1 Dy1 113.6(3) . 2_556
C4 O1 C8 116.1(5) . .
C8 O1 Dy1 122.1(4) . 2_556
H14A C14 H14B 108.8 . .
C13 C14 H14A 110.7 . .
C13 C14 H14B 110.7 . .
C15 C14 H14A 110.7 . .
C15 C14 H14B 110.7 . .
C15 C14 C13 105.1(7) . .
C6 C5 H5 120.8 . .
C6 C5 C4 118.5(6) . .
C4 C5 H5 120.8 . .
O3 C3 C2 120.3(5) . .
O3 C3 C4 120.9(5) . .
C2 C3 C4 118.9(5) . .
C5 C6 H6 118.9 . .
C7 C6 C5 122.1(6) . .
C7 C6 H6 118.9 . .
C14 C13 S1 112.6(5) . .
C12 C13 S1 118.0(5) . .
C12 C13 C14 129.3(6) . .
O2 C1 H1A 109.5 . .
O2 C1 H1B 109.5 . .
O2 C1 H1C 109.5 . .
H1A C1 H1B 109.5 . .
H1A C1 H1C 109.5 . .
H1B C1 H1C 109.5 . .
C24 C21 S2 114.2(4) . .
C20 C21 S2 124.0(5) . .
C20 C21 C24 121.8(5) . .
C3 C2 O2 114.1(5) . .
C3 C2 C7 121.0(6) . .
C7 C2 O2 124.9(6) . .
O4 C12 C13 117.9(5) . .
O4 C12 C11 123.1(5) . .
C11 C12 C13 118.9(5) . .
C14 C15 H15 121.9 . .
C16 C15 C14 116.2(7) . .
C16 C15 H15 121.9 . .
C20 C19 H19 119.3 . .
C18 C19 H19 119.3 . .
C18 C19 C20 121.5(6) . .
O7 C20 C21 116.5(6) . .
O7 C20 C19 122.4(6) . .
C19 C20 C21 121.1(6) . .
C6 C7 C2 118.8(6) . .
C6 C7 H7 120.6 . .
C2 C7 H7 120.6 . .
O1 C4 C5 125.0(6) . .
O1 C4 C3 114.4(5) . .
C5 C4 C3 120.7(6) . .
O5 C10 C11 130.1(6) . .
O5 C10 C9 111.5(6) . .
C11 C10 C9 118.3(6) . .
O6 C18 C19 128.7(6) . .
O6 C18 C17 112.5(6) . .
C19 C18 C17 118.7(7) . .
C12 C11 H11 118.8 . .
C10 C11 C12 122.4(6) . .
C10 C11 H11 118.8 . .
O1 C8 H8A 109.5 . .
O1 C8 H8B 109.5 . .
O1 C8 H8C 109.5 . .
H8A C8 H8B 109.5 . .
H8A C8 H8C 109.5 . .
H8B C8 H8C 109.5 . .
F1 C9 F3 108.2(8) . .
F1 C9 F2 107.1(7) . .
F1 C9 C10 114.0(7) . .
F3 C9 C10 110.6(7) . .
F2 C9 F3 103.7(8) . .
F2 C9 C10 112.6(6) . .
C24 C23 H23 120.8 . .
C22 C23 C24 118.3(8) . .
C22 C23 H23 120.8 . .
F5 C17 F4 106.2(9) . .
F5 C17 C18 114.7(8) . .
F5 C17 F6 108.7(9) . .
F4 C17 C18 110.1(7) . .
F6 C17 F4 104.6(8) . .
F6 C17 C18 111.9(8) . .
S2 C22 H22 122.4 . .
C23 C22 S2 115.2(7) . .
C23 C22 H22 122.4 . .
S1 C16 H16 123.2 . .
C15 C16 S1 113.6(7) . .
C15 C16 H16 123.2 . .

loop_
_geom_bond_atom_site_label_1
_geom_bond_atom_site_label_2
_geom_bond_distance
_geom_bond_site_symmetry_2
Dy1 Dy1 3.8315(5) 2_556
Dy1 O4 2.317(4) .
Dy1 O5 2.300(4) .
Dy1 O3 2.283(3) 2_556
Dy1 O3 2.301(3) .
Dy1 O6 2.301(4) .
Dy1 O2 2.602(4) .
Dy1 O7 2.329(4) .
Dy1 O1 2.624(4) 2_556
S1 C13 1.707(6) .
S1 C16 1.648(10) .
S2 C21 1.684(7) .
S2 C22 1.621(10) .
F1 C9 1.301(9) .
O4 C12 1.255(7) .
F5 C17 1.279(11) .
C24 H24A 0.9700 .
C24 H24B 0.9700 .
C24 C21 1.571(8) .
C24 C23 1.507(10) .
O5 C10 1.285(7) .
O3 Dy1 2.283(3) 2_556
O3 C3 1.346(6) .
O6 C18 1.247(8) .
O2 C1 1.436(7) .
O2 C2 1.390(7) .
F3 C9 1.324(11) .
F2 C9 1.308(10) .
F4 C17 1.318(11) .
O7 C20 1.256(7) .
O1 Dy1 2.624(4) 2_556
O1 C4 1.383(7) .
O1 C8 1.432(7) .
C14 H14A 0.9700 .
C14 H14B 0.9700 .
C14 C13 1.457(9) .
C14 C15 1.445(12) .
C5 H5 0.9300 .
C5 C6 1.384(11) .
C5 C4 1.388(8) .
C3 C2 1.385(8) .
C3 C4 1.396(8) .
C6 H6 0.9300 .
C6 C7 1.367(11) .
C13 C12 1.455(8) .
C1 H1A 0.9600 .
C1 H1B 0.9600 .
C1 H1C 0.9600 .
C21 C20 1.462(9) .
C2 C7 1.387(8) .
C12 C11 1.424(8) .
C15 H15 0.9300 .
C15 C16 1.327(14) .
C19 H19 0.9300 .
C19 C20 1.435(9) .
C19 C18 1.341(10) .
C7 H7 0.9300 .
C10 C11 1.343(9) .
C10 C9 1.534(9) .
C18 C17 1.539(10) .
C11 H11 0.9300 .
C8 H8A 0.9600 .
C8 H8B 0.9600 .
C8 H8C 0.9600 .
C23 H23 0.9300 .
C23 C22 1.326(13) .
C17 F6 1.297(12) .
C22 H22 0.9300 .
C16 H16 0.9300 .

loop_
_geom_torsion_atom_site_label_1
_geom_torsion_atom_site_label_2
_geom_torsion_atom_site_label_3
_geom_torsion_atom_site_label_4
_geom_torsion
_geom_torsion_site_symmetry_1
_geom_torsion_site_symmetry_4
Dy1 Dy1 O4 C12 176.2(5) 2_556 .
Dy1 Dy1 O5 C10 4.0(7) 2_556 .
Dy1 Dy1 O3 C3 -172.7(5) 2_556 .
Dy1 Dy1 O6 C18 97.1(7) 2_556 .
Dy1 Dy1 O2 C1 -177.2(6) 2_556 .
Dy1 Dy1 O2 C2 -25.7(4) 2_556 .
Dy1 Dy1 O7 C20 -111.8(6) 2_556 .
Dy1 O4 C12 C13 -159.6(4) . .
Dy1 O4 C12 C11 16.3(9) . .
Dy1 O5 C10 C11 6.6(10) . .
Dy1 O5 C10 C9 -175.4(5) . .
Dy1 O3 C3 C2 168.0(4) 2_556 .
Dy1 O3 C3 C2 -20.2(7) . .
Dy1 O3 C3 C4 -11.8(7) 2_556 .
Dy1 O3 C3 C4 160.1(4) . .
Dy1 O6 C18 C19 -3.4(13) . .
Dy1 O6 C18 C17 177.5(6) . .
Dy1 O2 C2 C3 16.6(6) . .
Dy1 O2 C2 C7 -163.5(5) . .
Dy1 O7 C20 C21 -178.4(4) . .
Dy1 O7 C20 C19 2.6(11) . .
Dy1 O1 C4 C5 -170.1(6) 2_556 .
Dy1 O1 C4 C3 11.2(6) 2_556 .
S1 C13 C12 O4 10.3(7) . .
S1 C13 C12 C11 -165.9(5) . .
S2 C21 C20 O7 178.6(5) . .
S2 C21 C20 C19 -2.4(9) . .
O4 Dy1 O5 C10 -4.4(5) . .
O4 Dy1 O3 Dy1 -85.25(17) . 2_556
O4 Dy1 O3 C3 102.1(4) . .
O4 Dy1 O6 C18 -159.1(6) . .
O4 Dy1 O2 C1 101.1(6) . .
O4 Dy1 O2 C2 -107.4(4) . .
O4 Dy1 O7 C20 153.3(6) . .
O4 C12 C11 C10 -13.7(9) . .
C24 C21 C20 O7 -1.0(9) . .
C24 C21 C20 C19 178.1(6) . .
C24 C23 C22 S2 1.3(12) . .
O5 Dy1 O4 C12 -7.1(5) . .
O5 Dy1 O3 Dy1 -144.82(17) . 2_556
O5 Dy1 O3 C3 42.5(5) . .
O5 Dy1 O6 C18 -95.4(7) . .
O5 Dy1 O2 C1 25.0(6) . .
O5 Dy1 O2 C2 176.4(4) . .
O5 Dy1 O7 C20 82.7(7) . .
O5 C10 C11 C12 2.6(11) . .
O5 C10 C9 F1 173.2(7) . .
O5 C10 C9 F3 -64.6(9) . .
O5 C10 C9 F2 51.0(9) . .
O3 Dy1 O4 C12 142.5(5) 2_556 .
O3 Dy1 O4 C12 -150.5(5) . .
O3 Dy1 O5 C10 -60.5(6) 2_556 .
O3 Dy1 O5 C10 58.6(6) . .
O3 Dy1 O3 Dy1 0.0 2_556 2_556
O3 Dy1 O3 C3 -172.7(5) 2_556 .
O3 Dy1 O6 C18 64.4(7) . .
O3 Dy1 O6 C18 121.7(7) 2_556 .
O3 Dy1 O2 C1 174.6(5) 2_556 .
O3 Dy1 O2 C1 -170.2(6) . .
O3 Dy1 O2 C2 -34.0(4) 2_556 .
O3 Dy1 O2 C2 -18.8(3) . .
O3 Dy1 O7 C20 -80.5(7) 2_556 .
O3 Dy1 O7 C20 -139.3(7) . .
O3 C3 C2 O2 -0.2(8) . .
O3 C3 C2 C7 179.8(6) . .
O3 C3 C4 O1 -1.5(8) . .
O3 C3 C4 C5 179.8(6) . .
O6 Dy1 O4 C12 61.2(6) . .
O6 Dy1 O5 C10 -144.6(5) . .
O6 Dy1 O3 Dy1 66.4(2) . 2_556
O6 Dy1 O3 C3 -106.3(4) . .
O6 Dy1 O2 C1 -47.6(6) . .
O6 Dy1 O2 C2 103.8(4) . .
O6 Dy1 O7 C20 -2.1(6) . .
O6 C18 C17 F5 176.8(9) . .
O6 C18 C17 F4 -63.4(10) . .
O6 C18 C17 F6 52.4(10) . .
O2 Dy1 O4 C12 -85.4(5) . .
O2 Dy1 O5 C10 79.4(5) . .
O2 Dy1 O3 Dy1 -167.3(2) . 2_556
O2 Dy1 O3 C3 20.0(4) . .
O2 Dy1 O6 C18 -27.2(8) . .
O2 Dy1 O7 C20 155.2(7) . .
O2 C2 C7 C6 -179.7(7) . .
O7 Dy1 O4 C12 -83.7(6) . .
O7 Dy1 O5 C10 144.6(5) . .
O7 Dy1 O3 Dy1 123.96(19) . 2_556
O7 Dy1 O3 C3 -48.7(4) . .
O7 Dy1 O6 C18 2.3(7) . .
O7 Dy1 O2 C1 -77.9(6) . .
O7 Dy1 O2 C2 73.6(4) . .
O1 Dy1 O4 C12 76.5(5) 2_556 .
O1 Dy1 O5 C10 -78.5(5) 2_556 .
O1 Dy1 O3 Dy1 -23.0(2) 2_556 2_556
O1 Dy1 O3 C3 164.4(3) 2_556 .
O1 Dy1 O6 C18 -175.0(7) 2_556 .
O1 Dy1 O2 C1 68.1(6) 2_556 .
O1 Dy1 O2 C2 -140.5(3) 2_556 .
O1 Dy1 O7 C20 1.5(8) 2_556 .
C14 C13 C12 O4 -173.7(6) . .
C14 C13 C12 C11 10.2(9) . .
C14 C15 C16 S1 -1.9(13) . .
C5 C6 C7 C2 0.4(13) . .
C3 C2 C7 C6 0.2(11) . .
C6 C5 C4 O1 -178.1(7) . .
C6 C5 C4 C3 0.5(11) . .
C13 S1 C16 C15 1.8(9) . .
C13 C14 C15 C16 0.9(11) . .
C13 C12 C11 C10 162.2(6) . .
C1 O2 C2 C3 171.2(6) . .
C1 O2 C2 C7 -8.9(9) . .
C21 S2 C22 C23 -0.8(9) . .
C21 C24 C23 C22 -1.0(10) . .
C2 C3 C4 O1 178.8(5) . .
C2 C3 C4 C5 0.0(9) . .
C15 C14 C13 S1 0.5(7) . .
C15 C14 C13 C12 -175.7(7) . .
C19 C18 C17 F5 -2.4(14) . .
C19 C18 C17 F4 117.3(9) . .
C19 C18 C17 F6 -126.9(9) . .
C20 C19 C18 O6 2.7(13) . .
C20 C19 C18 C17 -178.2(7) . .
C4 C5 C6 C7 -0.8(13) . .
C4 C3 C2 O2 179.5(5) . .
C4 C3 C2 C7 -0.4(9) . .
C18 C19 C20 O7 -2.2(11) . .
C18 C19 C20 C21 178.8(7) . .
C11 C10 C9 F1 -8.5(11) . .
C11 C10 C9 F3 113.7(8) . .
C11 C10 C9 F2 -130.8(8) . .
C8 O1 C4 C5 -20.9(9) . .
C8 O1 C4 C3 160.4(5) . .
C9 C10 C11 C12 -175.3(6) . .
C23 C24 C21 S2 0.4(6) . .
C23 C24 C21 C20 179.9(6) . .
C22 S2 C21 C24 0.2(6) . .
C22 S2 C21 C20 -179.3(6) . .
C16 S1 C13 C14 -1.3(6) . .
C16 S1 C13 C12 175.4(6) . .
